data_7035588
loop_
_publ_author_name
'Bispinghoff, Mark'
'Tondreau, Aaron M.'
'Gr\"utzmacher, Hansj\"org'
'Faradji, Charly A.'
'Pringle, Paul G.'

_publ_section_title
;
 Carbene insertion into a P-H bond: parent phosphinidene-carbene adducts
 from PH3 and bis(phosphinidene)mercury complexes.
;
_journal_issue 14
_journal_name_full 'Dalton transactions (Cambridge, England : 2003)'
_journal_page_first 5999
_journal_page_last 6003
_journal_paper_doi 10.1039/c5dt01741f
_journal_volume 45
_journal_year 2016
_chemical_formula_moiety 'C54 H72 Hg N4 P2'
_chemical_formula_sum 'C54 H68 Hg N4 P2'
_chemical_formula_weight 1035.65
_chemical_name_systematic bis((1,3-bis(2,6-diisopropylphenyl)-1,3-dihydro-2H-imidazol-2-ylidene)phosphanyl)mercury
_chemical_properties_physical 'Air-sensitive, Moisture-sensitive, Oxygen-sensitive'
_space_group_crystal_system triclinic
_space_group_IT_number 2
_space_group_name_Hall '-P 1'
_space_group_name_H-M_alt 'P -1'
_symmetry_space_group_name_Hall '-P 1'
_symmetry_space_group_name_H-M 'P -1'
_atom_sites_solution_hydrogens geom
_audit_creation_date 2015-03-25
_audit_creation_method
;
Olex2 1.2
(compiled 2015.01.26 svn.r3150 for OlexSys, GUI svn.r4998)
;
_audit_update_record
;
2015-03-25 deposited with the CCDC.
2015-06-30 downloaded from the CCDC.
;
_cell_angle_alpha 103.202(2)
_cell_angle_beta 112.596(2)
_cell_angle_gamma 95.847(2)
_cell_formula_units_Z 1
_cell_length_a 10.4911(8)
_cell_length_b 11.1172(8)
_cell_length_c 12.5446(9)
_cell_measurement_reflns_used 9672
_cell_measurement_temperature 100(2)
_cell_measurement_theta_max 29.96
_cell_measurement_theta_min 2.84
_cell_volume 1285.49(17)
_computing_molecular_graphics 'Olex2 (Dolomanov et al., 2009)'
_computing_publication_material 'Olex2 (Dolomanov et al., 2009)'
_computing_structure_refinement 'ShelXL (Sheldrick, 2008)'
_diffrn_ambient_temperature 100.1
_diffrn_measured_fraction_theta_full 0.999
_diffrn_measured_fraction_theta_max 0.998
_diffrn_measurement_device_type 'Bruker APEX-II CCD'
_diffrn_measurement_method '\f and \w scans'
_diffrn_radiation_monochromator graphite
_diffrn_radiation_type MoK\a
_diffrn_radiation_wavelength 0.71073
_diffrn_reflns_av_R_equivalents 0.0358
_diffrn_reflns_av_unetI/netI 0.0262
_diffrn_reflns_Laue_measured_fraction_full 0.999
_diffrn_reflns_Laue_measured_fraction_max 0.998
_diffrn_reflns_limit_h_max 14
_diffrn_reflns_limit_h_min -14
_diffrn_reflns_limit_k_max 15
_diffrn_reflns_limit_k_min -15
_diffrn_reflns_limit_l_max 17
_diffrn_reflns_limit_l_min -17
_diffrn_reflns_number 49394
_diffrn_reflns_point_group_measured_fraction_full 0.999
_diffrn_reflns_point_group_measured_fraction_max 0.998
_diffrn_reflns_theta_full 25.242
_diffrn_reflns_theta_max 29.130
_diffrn_reflns_theta_min 2.241
_diffrn_standards_number 0
_exptl_absorpt_coefficient_mu 3.093
_exptl_absorpt_correction_type none
_exptl_crystal_colour 'clear yellow'
_exptl_crystal_colour_lustre clear
_exptl_crystal_colour_primary yellow
_exptl_crystal_density_diffrn 1.338
_exptl_crystal_description plate
_exptl_crystal_F_000 530
_exptl_crystal_recrystallization_method 'Re-crystallisation from solvent: toluene'
_exptl_crystal_size_max 0.3
_exptl_crystal_size_mid 0.14
_exptl_crystal_size_min 0.03
_refine_diff_density_max 1.287
_refine_diff_density_min -0.496
_refine_diff_density_rms 0.093
_refine_ls_extinction_method none
_refine_ls_goodness_of_fit_ref 1.077
_refine_ls_hydrogen_treatment constr
_refine_ls_matrix_type full
_refine_ls_number_parameters 285
_refine_ls_number_reflns 6911
_refine_ls_number_restraints 0
_refine_ls_restrained_S_all 1.077
_refine_ls_R_factor_all 0.0216
_refine_ls_R_factor_gt 0.0215
_refine_ls_shift/su_max 0.001
_refine_ls_shift/su_mean 0.000
_refine_ls_structure_factor_coef Fsqd
_refine_ls_weighting_details 'w=1/[\s^2^(Fo^2^)+(0.0292P)^2^+0.3845P] where P=(Fo^2^+2Fc^2^)/3'
_refine_ls_weighting_scheme calc
_refine_ls_wR_factor_gt 0.0495
_refine_ls_wR_factor_ref 0.0495
_reflns_Friedel_coverage 0.000
_reflns_number_gt 6902
_reflns_number_total 6911
_reflns_threshold_expression 'I > 2\s(I)'
_cod_data_source_file c5dt01741f2.cif
_cod_data_source_block Hg(DippNHC=P)2
_cod_depositor_comments 'Adding full bibliography for 7035586--7035589.cif.'
_cod_original_cell_volume 1285.49(16)
_cod_database_code 7035588
_shelx_space_group_comment
;
The symmetry employed for this shelxl refinement is uniquely defined
by the following loop, which should always be used as a source of
symmetry information in preference to the above space-group names.
They are only intended as comments.
;
_shelx_estimated_absorpt_t_max 0.913
_shelx_estimated_absorpt_t_min 0.457
_olex2_refinement_description
;
1. Fixed Uiso
 At 1.2 times of:
  All C(H) groups
 At 1.5 times of:
  All C(H,H,H) groups
2.a Ternary CH refined with riding coordinates:
 C22(H22), C13(H13), C10(H10), C25(H25)
2.b Aromatic/amide H refined with riding coordinates:
 C20(H20), C2(H2), C3(H3), C18(H18), C8(H8), C6(H6), C7(H7), C19(H19)
2.c Idealised Me refined as rotating group:
 C14(H14A,H14B,H14C), C23(H23A,H23B,H23C), C12(H12A,H12B,H12C), C24(H24A,H24B,
 H24C), C26(H26A,H26B,H26C), C27(H27A,H27B,H27C), C11(H11A,H11B,H11C), C15(H15A,
 H15B,H15C)
;
_shelx_shelxl_version_number 2014/7
_olex2_submission_special_instructions 'No special instructions were received'

loop_
_space_group_symop_operation_xyz
'x, y, z'
'-x, -y, -z'

loop_
_atom_site_label
_atom_site_type_symbol
_atom_site_fract_x
_atom_site_fract_y
_atom_site_fract_z
_atom_site_U_iso_or_equiv
_atom_site_adp_type
_atom_site_occupancy
_atom_site_site_symmetry_order
_atom_site_calc_flag
_atom_site_refinement_flags_posn
_atom_site_refinement_flags_adp
_atom_site_refinement_flags_occupancy
C4 C 0.11081(18) 0.78382(16) 0.54393(15) 0.0134(3) Uani 1 1 d . . .
C21 C 0.5358(2) 0.72166(18) 0.95180(17) 0.0190(4) Uani 1 1 d . . .
C5 C 0.1748(2) 0.74389(17) 0.46602(17) 0.0168(3) Uani 1 1 d . . .
C20 C 0.6067(2) 0.6672(2) 1.04113(19) 0.0260(4) Uani 1 1 d . . .
H20 H 0.6931 0.6440 1.0464 0.031 Uiso 1 1 calc R . .
C2 C 0.26101(19) 0.93506(17) 0.74430(17) 0.0168(3) Uani 1 1 d . . .
H2 H 0.2506 1.0101 0.7207 0.020 Uiso 1 1 calc R . .
C3 C 0.3431(2) 0.92775(17) 0.85377(17) 0.0177(4) Uani 1 1 d . . .
H3 H 0.4018 0.9969 0.9222 0.021 Uiso 1 1 calc R . .
C22 C 0.5979(2) 0.7450(2) 0.8650(2) 0.0239(4) Uani 1 1 d . . .
H22 H 0.5401 0.7956 0.8163 0.029 Uiso 1 1 calc R . .
C14 C -0.2003(3) 0.9294(2) 0.5487(3) 0.0397(6) Uani 1 1 d . . .
H14A H -0.1583 0.9973 0.5268 0.060 Uiso 1 1 calc GR . .
H14B H -0.2268 0.9662 0.6140 0.060 Uiso 1 1 calc GR . .
H14C H -0.2846 0.8770 0.4783 0.060 Uiso 1 1 calc GR . .
C17 C 0.3505(2) 0.73065(19) 1.02553(17) 0.0213(4) Uani 1 1 d . . .
C23 C 0.7508(2) 0.8211(2) 0.9336(2) 0.0361(5) Uani 1 1 d . . .
H23A H 0.7536 0.9010 0.9883 0.054 Uiso 1 1 calc GR . .
H23B H 0.7864 0.8387 0.8759 0.054 Uiso 1 1 calc GR . .
H23C H 0.8099 0.7722 0.9805 0.054 Uiso 1 1 calc GR . .
C12 C 0.3512(3) 0.6200(2) 0.4289(2) 0.0352(5) Uani 1 1 d . . .
H12A H 0.2811 0.5429 0.4068 0.053 Uiso 1 1 calc GR . .
H12B H 0.4462 0.6052 0.4690 0.053 Uiso 1 1 calc GR . .
H12C H 0.3422 0.6434 0.3560 0.053 Uiso 1 1 calc GR . .
C24 C 0.5913(3) 0.6208(2) 0.7783(2) 0.0321(5) Uani 1 1 d . . .
H24A H 0.6498 0.5708 0.8240 0.048 Uiso 1 1 calc GR . .
H24B H 0.6266 0.6387 0.7205 0.048 Uiso 1 1 calc GR . .
H24C H 0.4933 0.5733 0.7347 0.048 Uiso 1 1 calc GR . .
C18 C 0.4287(2) 0.6791(2) 1.11518(18) 0.0271(4) Uani 1 1 d . . .
H18 H 0.3946 0.6664 1.1727 0.033 Uiso 1 1 calc R . .
C26 C 0.2307(3) 0.8630(3) 1.1317(3) 0.0451(7) Uani 1 1 d . . .
H26A H 0.2671 0.8306 1.2016 0.068 Uiso 1 1 calc GR . .
H26B H 0.1399 0.8855 1.1226 0.068 Uiso 1 1 calc GR . .
H26C H 0.2981 0.9381 1.1437 0.068 Uiso 1 1 calc GR . .
C8 C -0.1017(2) 0.7836(2) 0.37957(18) 0.0240(4) Uani 1 1 d . . .
H8 H -0.1956 0.7966 0.3487 0.029 Uiso 1 1 calc R . .
C1 C 0.23183(18) 0.72596(17) 0.73582(15) 0.0135(3) Uani 1 1 d . . .
C27 C 0.1059(3) 0.6420(3) 0.9961(3) 0.0431(6) Uani 1 1 d . . .
H27A H 0.0944 0.5785 0.9227 0.065 Uiso 1 1 calc GR . .
H27B H 0.0144 0.6629 0.9867 0.065 Uiso 1 1 calc GR . .
H27C H 0.1422 0.6082 1.0652 0.065 Uiso 1 1 calc GR . .
C9 C -0.0274(2) 0.80457(18) 0.50347(17) 0.0181(4) Uani 1 1 d . . .
C6 C 0.0948(2) 0.7238(2) 0.34340(18) 0.0239(4) Uani 1 1 d . . .
H6 H 0.1343 0.6957 0.2879 0.029 Uiso 1 1 calc R . .
C13 C -0.0930(2) 0.8477(2) 0.5910(2) 0.0278(5) Uani 1 1 d . . .
H13 H -0.0144 0.9021 0.6681 0.033 Uiso 1 1 calc R . .
C7 C -0.0413(2) 0.7443(2) 0.30109(19) 0.0283(5) Uani 1 1 d . . .
H7 H -0.0938 0.7311 0.2171 0.034 Uiso 1 1 calc R . .
C16 C 0.40620(19) 0.75077(17) 0.94464(16) 0.0161(3) Uani 1 1 d . . .
C11 C 0.4290(2) 0.8500(2) 0.5447(3) 0.0384(6) Uani 1 1 d . . .
H11A H 0.4120 0.8744 0.4709 0.058 Uiso 1 1 calc GR . .
H11B H 0.5261 0.8380 0.5799 0.058 Uiso 1 1 calc GR . .
H11C H 0.4147 0.9166 0.6027 0.058 Uiso 1 1 calc GR . .
C10 C 0.3263(2) 0.7269(2) 0.51438(19) 0.0220(4) Uani 1 1 d . . .
H10 H 0.3468 0.7045 0.5912 0.026 Uiso 1 1 calc R . .
C15 C -0.1555(4) 0.7405(3) 0.6200(3) 0.0485(7) Uani 1 1 d . . .
H15A H -0.1888 0.7732 0.6818 0.073 Uiso 1 1 calc GR . .
H15B H -0.0838 0.6918 0.6504 0.073 Uiso 1 1 calc GR . .
H15C H -0.2351 0.6857 0.5471 0.073 Uiso 1 1 calc GR . .
C19 C 0.5543(2) 0.6462(2) 1.12227(19) 0.0288(5) Uani 1 1 d . . .
H19 H 0.6046 0.6092 1.1828 0.035 Uiso 1 1 calc R . .
C25 C 0.2102(2) 0.7611(2) 1.0176(2) 0.0295(5) Uani 1 1 d . . .
H25 H 0.1699 0.7951 0.9472 0.035 Uiso 1 1 calc R . .
Hg1 Hg 0.0000 0.5000 0.5000 0.01370(4) Uani 1 2 d S T P
N1 N 0.19362(15) 0.81198(14) 0.67121(13) 0.0130(3) Uani 1 1 d . . .
N2 N 0.32715(16) 0.80076(14) 0.84939(13) 0.0141(3) Uani 1 1 d . . .
P1 P 0.18409(5) 0.56112(4) 0.70096(4) 0.01810(10) Uani 1 1 d . . .

loop_
_atom_site_aniso_label
_atom_site_aniso_U_11
_atom_site_aniso_U_22
_atom_site_aniso_U_33
_atom_site_aniso_U_23
_atom_site_aniso_U_13
_atom_site_aniso_U_12
C4 0.0144(8) 0.0119(8) 0.0108(8) 0.0042(6) 0.0025(6) -0.0009(6)
C21 0.0162(9) 0.0165(9) 0.0160(9) 0.0019(7) 0.0006(7) 0.0004(7)
C5 0.0200(9) 0.0127(8) 0.0171(9) 0.0048(7) 0.0077(7) 0.0006(7)
C20 0.0186(9) 0.0237(10) 0.0248(10) 0.0070(8) -0.0022(8) 0.0051(8)
C2 0.0165(8) 0.0105(8) 0.0189(9) 0.0033(7) 0.0037(7) 0.0012(7)
C3 0.0165(9) 0.0118(8) 0.0172(9) -0.0004(7) 0.0024(7) 0.0004(7)
C22 0.0208(10) 0.0233(10) 0.0294(11) 0.0086(8) 0.0113(8) 0.0069(8)
C14 0.0367(13) 0.0334(13) 0.0638(18) 0.0251(13) 0.0283(13) 0.0153(11)
C17 0.0252(10) 0.0199(9) 0.0155(9) 0.0040(7) 0.0062(8) 0.0031(8)
C23 0.0251(11) 0.0320(12) 0.0488(15) 0.0026(11) 0.0195(11) 0.0002(9)
C12 0.0452(14) 0.0329(12) 0.0389(13) 0.0092(10) 0.0281(12) 0.0170(11)
C24 0.0354(12) 0.0307(12) 0.0314(12) 0.0048(10) 0.0182(10) 0.0044(10)
C18 0.0379(12) 0.0253(11) 0.0146(9) 0.0072(8) 0.0073(9) 0.0045(9)
C26 0.0705(19) 0.0355(14) 0.0545(17) 0.0164(12) 0.0482(16) 0.0208(13)
C8 0.0183(9) 0.0250(10) 0.0221(10) 0.0123(8) -0.0007(8) 0.0019(8)
C1 0.0125(8) 0.0150(8) 0.0114(8) 0.0042(6) 0.0033(6) 0.0025(6)
C27 0.0340(13) 0.0481(16) 0.0543(17) 0.0152(13) 0.0258(13) 0.0086(12)
C9 0.0159(8) 0.0178(9) 0.0193(9) 0.0093(7) 0.0040(7) 0.0025(7)
C6 0.0330(11) 0.0229(10) 0.0150(9) 0.0055(8) 0.0106(8) 0.0012(8)
C13 0.0181(9) 0.0415(13) 0.0271(11) 0.0138(10) 0.0089(8) 0.0130(9)
C7 0.0321(11) 0.0294(11) 0.0143(9) 0.0100(8) 0.0003(8) -0.0019(9)
C16 0.0171(8) 0.0129(8) 0.0098(8) 0.0004(6) -0.0010(7) 0.0014(7)
C11 0.0223(11) 0.0327(13) 0.0578(16) 0.0078(12) 0.0181(11) 0.0023(9)
C10 0.0233(10) 0.0245(10) 0.0242(10) 0.0090(8) 0.0141(8) 0.0088(8)
C15 0.0686(19) 0.0429(15) 0.070(2) 0.0336(15) 0.0522(17) 0.0290(14)
C19 0.0312(11) 0.0243(11) 0.0177(10) 0.0084(8) -0.0040(8) 0.0035(9)
C25 0.0351(12) 0.0364(12) 0.0309(11) 0.0166(10) 0.0226(10) 0.0149(10)
Hg1 0.01447(5) 0.01069(5) 0.01108(5) 0.00251(3) 0.00115(4) 0.00082(3)
N1 0.0132(7) 0.0111(7) 0.0114(7) 0.0025(6) 0.0023(6) 0.0011(5)
N2 0.0147(7) 0.0128(7) 0.0105(7) 0.0025(6) 0.0014(6) 0.0024(6)
P1 0.0211(2) 0.0112(2) 0.0130(2) 0.00355(17) -0.00154(18) 0.00053(18)

loop_
_atom_type_symbol
_atom_type_description
_atom_type_scat_dispersion_real
_atom_type_scat_dispersion_imag
_atom_type_scat_source
C C 0.0033 0.0016 'International Tables Vol C Tables 4.2.6.8 and 6.1.1.4'
H H 0.0000 0.0000 'International Tables Vol C Tables 4.2.6.8 and 6.1.1.4'
N N 0.0061 0.0033 'International Tables Vol C Tables 4.2.6.8 and 6.1.1.4'
P P 0.1023 0.0942 'International Tables Vol C Tables 4.2.6.8 and 6.1.1.4'
Hg Hg -2.3894 9.2266 'International Tables Vol C Tables 4.2.6.8 and 6.1.1.4'

loop_
_geom_angle_atom_site_label_1
_geom_angle_atom_site_label_2
_geom_angle_atom_site_label_3
_geom_angle
_geom_angle_site_symmetry_1
C5 C4 N1 118.27(16) .
C9 C4 C5 123.07(16) .
C9 C4 N1 118.56(16) .
C20 C21 C22 119.95(18) .
C20 C21 C16 117.48(18) .
C16 C21 C22 122.56(17) .
C4 C5 C10 121.18(16) .
C6 C5 C4 117.21(18) .
C6 C5 C10 121.59(17) .
C19 C20 C21 121.5(2) .
C3 C2 N1 107.27(16) .
C2 C3 N2 107.70(16) .
C21 C22 C23 111.16(18) .
C21 C22 C24 111.17(18) .
C24 C22 C23 110.17(18) .
C18 C17 C16 117.40(19) .
C18 C17 C25 120.07(19) .
C16 C17 C25 122.53(18) .
C19 C18 C17 121.5(2) .
C7 C8 C9 121.15(19) .
N1 C1 N2 103.59(14) .
N1 C1 P1 134.12(13) .
N2 C1 P1 122.29(13) .
C4 C9 C13 121.43(17) .
C8 C9 C4 116.94(18) .
C8 C9 C13 121.63(18) .
C7 C6 C5 120.95(19) .
C9 C13 C14 113.07(19) .
C15 C13 C14 110.8(2) .
C15 C13 C9 112.4(2) .
C8 C7 C6 120.68(19) .
C21 C16 N2 118.65(16) .
C17 C16 C21 122.34(17) .
C17 C16 N2 119.01(17) .
C5 C10 C12 112.83(18) .
C5 C10 C11 110.94(17) .
C11 C10 C12 110.53(19) .
C18 C19 C20 119.74(19) .
C17 C25 C26 110.7(2) .
C17 C25 C27 110.84(19) .
C27 C25 C26 111.0(2) .
P1 Hg1 P1 180.00(3) 2_566
C2 N1 C4 121.99(15) .
C1 N1 C4 126.86(15) .
C1 N1 C2 110.75(15) .
C3 N2 C16 125.62(15) .
C1 N2 C3 110.67(15) .
C1 N2 C16 123.50(15) .
C1 P1 Hg1 103.56(6) .

loop_
_geom_bond_atom_site_label_1
_geom_bond_atom_site_label_2
_geom_bond_distance
_geom_bond_site_symmetry_2
C4 C5 1.403(3) .
C4 C9 1.403(3) .
C4 N1 1.433(2) .
C21 C20 1.392(3) .
C21 C22 1.522(3) .
C21 C16 1.403(3) .
C5 C6 1.390(3) .
C5 C10 1.518(3) .
C20 C19 1.380(3) .
C2 C3 1.338(3) .
C2 N1 1.394(2) .
C3 N2 1.391(2) .
C22 C23 1.536(3) .
C22 C24 1.527(3) .
C14 C13 1.531(3) .
C17 C18 1.395(3) .
C17 C16 1.398(3) .
C17 C25 1.516(3) .
C12 C10 1.525(3) .
C18 C19 1.379(3) .
C26 C25 1.533(3) .
C8 C9 1.394(3) .
C8 C7 1.379(3) .
C1 N1 1.384(2) .
C1 N2 1.384(2) .
C1 P1 1.7547(19) .
C27 C25 1.529(4) .
C9 C13 1.522(3) .
C6 C7 1.383(3) .
C13 C15 1.486(4) .
C16 N2 1.435(2) .
C11 C10 1.524(3) .
Hg1 P1 2.3991(5) 2_566
Hg1 P1 2.3991(5) .
